data_1531641
loop_
_publ_author_name
'Kuz'micheva, G.M.'
'Rybakov, V.B.'
'Kutovoi, S.A.'
'Panyutin, V.L.'
'Oleinik, A.Yu.'
'Plashkarev, O.G.'

_publ_section_title
;
 Preparation, structure and properties of new laser crystals Y2 Si Be2 O7
 and Y2 Al (Be B) O7
;
_journal_name_full 'Neorganicheskie Materialy'
_journal_page_first 72
_journal_page_last 77
_journal_volume 38
_journal_year 2002
_chemical_formula_sum 'Al B Be O7 Y2'
_chemical_name_systematic 'Y2 Be ((Al B) O7)'
_space_group_IT_number 113
_symmetry_space_group_name_Hall 'P -4 2ab'
_symmetry_space_group_name_H-M 'P -4 21 m'
_cell_angle_alpha 90
_cell_angle_beta 90
_cell_angle_gamma 90
_cell_formula_units_Z 2
_cell_length_a 7.267
_cell_length_b 7.267
_cell_length_c 4.708
_cell_volume 248.626
_citation_journal_id_ASTM NMATEI
_cod_data_source_file Kuzmicheva_NMATEI_2002_801.cif
_cod_data_source_block Al1B1Be1O7Y2
_cod_original_cell_volume 248.6262
_cod_original_formula_sum 'Al1 B1 Be1 O7 Y2'
_cod_database_code 1531641

loop_
_symmetry_equiv_pos_as_xyz
x,y,z
y,-x,-z
-x,-y,z
-y,x,-z
x+1/2,-y+1/2,-z
-y+1/2,-x+1/2,z
-x+1/2,y+1/2,-z
y+1/2,x+1/2,z

loop_
_atom_site_label
_atom_site_type_symbol
_atom_site_fract_x
_atom_site_fract_y
_atom_site_fract_z
_atom_site_occupancy
_atom_site_U_iso_or_equiv
O2 O-2 0.6399 0.1399 0.2633 1 0.0
Al1 Al+3 0 0 0 1 0.0
O3 O-2 0 0.5 0.181 1 0.0
Be1 Be+2 0.6373 0.1373 0.9419 0.5 0.0
Y1 Y+3 0.8367 0.3367 0.5071 1 0.0
O1 O-2 0.9203 0.8221 0.2145 1 0.0
B1 B+3 0.6373 0.1373 0.9419 0.5 0.0
